data_4329307
loop_
_publ_author_name
'Miguel A. Esteruelas'
'Jorge Garc\'ia-Raboso'
'Montserrat Oliv\'an'
'Enrique O\~nate'

_publ_contact_author
;
  Dr. Montserrat Oliv\'an
  Departamento de Qu\'imica Inorg\'anica - ISQCH
  Universidad de Zaragoza - CSIC
  50009 Zaragoza, Spain
;
_publ_contact_author_email molivan@unizar.es
_publ_section_title
;
 N-H and N-C Bond Activation of Pyrimidinic Nucleobases and Nucleosides
 Promoted by an Osmium Polyhydride
;
_journal_name_full 'Inorganic Chemistry'
_journal_page_first 5975
_journal_page_last 5984
_journal_paper_doi 10.1021/ic300639j
_journal_volume 51
_journal_year 2012
_chemical_formula_sum 'C22 H48 N2 O2 Os P2'
_chemical_formula_weight 624.76
_chemical_name_systematic
; 
 ? 
;
_space_group_IT_number 14
_symmetry_cell_setting monoclinic
_symmetry_space_group_name_Hall '-P 2ybc'
_symmetry_space_group_name_H-M 'P 1 21/c 1'
_atom_sites_solution_hydrogens geom
_atom_sites_solution_primary direct
_atom_sites_solution_secondary difmap
_audit_creation_method SHELXL-97
_cell_angle_alpha 90.00
_cell_angle_beta 96.9740(10)
_cell_angle_gamma 90.00
_cell_formula_units_Z 16
_cell_length_a 17.7824(17)
_cell_length_b 20.108(2)
_cell_length_c 30.682(3)
_cell_measurement_reflns_used 12075
_cell_measurement_temperature 100(2)
_cell_measurement_theta_max 23
_cell_measurement_theta_min 2
_cell_volume 10889.7(18)
_computing_cell_refinement 'APEX2 v2008.4-0, Bruker AXS'
_computing_data_collection 'APEX2 v2008.4-0, Bruker AXS'
_computing_data_reduction
;
  SAINT-Bruker integration program embedded in APEX2 v2008.4-0, Bruker AXS
;
_computing_molecular_graphics 'XP, SHELXTL v. 6.1 (Bruker, 2000)'
_computing_publication_material 'XCIF, SHELXTL v. 6.1 (Bruker, 2000)'
_computing_structure_refinement 'SHELXL-97 (Sheldrick, 1997)'
_computing_structure_solution 'SHELXS-97 (Sheldrick, 1990)'
_diffrn_ambient_temperature 100(2)
_diffrn_detector_area_resol_mean 8.26
_diffrn_measured_fraction_theta_full 0.994
_diffrn_measured_fraction_theta_max 0.932
_diffrn_measurement_device_type 'Bruker SMART APEX CCD system'
_diffrn_measurement_method '\w rotations with narrow frames'
_diffrn_radiation_monochromator graphite
_diffrn_radiation_source 'fine-focus sealed tube'
_diffrn_radiation_type MoK\a
_diffrn_radiation_wavelength 0.71073
_diffrn_reflns_av_R_equivalents 0.1004
_diffrn_reflns_av_sigmaI/netI 0.1736
_diffrn_reflns_limit_h_max 23
_diffrn_reflns_limit_h_min -23
_diffrn_reflns_limit_k_max 26
_diffrn_reflns_limit_k_min -25
_diffrn_reflns_limit_l_max 40
_diffrn_reflns_limit_l_min -40
_diffrn_reflns_number 131407
_diffrn_reflns_theta_full 27.50
_diffrn_reflns_theta_max 28.71
_diffrn_reflns_theta_min 1.66
_diffrn_standards_decay_% 'no decay'
_exptl_absorpt_coefficient_mu 4.820
_exptl_absorpt_correction_T_max 0.799
_exptl_absorpt_correction_T_min 0.514
_exptl_absorpt_correction_type multi-scan
_exptl_absorpt_process_details
;
Absorption correction performed with SADABS program. This is based on the
method of Blessing: Blessing, R. H., Acta Crystallogr., Sect. A 1995, 51, 33.

SADABS: Area-Detector Absorption Correction. Bruker-AXS 
within SAINT+ package, v. 6.1 (2000).
;
_exptl_crystal_colour colorless
_exptl_crystal_density_diffrn 1.524
_exptl_crystal_description 'irregular block'
_exptl_crystal_F_000 5056
_exptl_crystal_size_max 0.10
_exptl_crystal_size_mid 0.06
_exptl_crystal_size_min 0.03
_refine_diff_density_max 2.069
_refine_diff_density_min -1.844
_refine_diff_density_rms 0.141
_refine_ls_extinction_method none
_refine_ls_goodness_of_fit_ref 0.766
_refine_ls_hydrogen_treatment mixed
_refine_ls_matrix_type full
_refine_ls_number_parameters 1122
_refine_ls_number_reflns 26270
_refine_ls_number_restraints 64
_refine_ls_restrained_S_all 0.774
_refine_ls_R_factor_all 0.1160
_refine_ls_R_factor_gt 0.0420
_refine_ls_shift/su_max 0.002
_refine_ls_shift/su_mean 0.000
_refine_ls_structure_factor_coef Fsqd
_refine_ls_weighting_details 'calc w=1/[\s^2^(Fo^2^)+(0.0183P)^2^+0.0000P] where P=(Fo^2^+2Fc^2^)/3'
_refine_ls_weighting_scheme calc
_refine_ls_wR_factor_gt 0.0649
_refine_ls_wR_factor_ref 0.0737
_reflns_number_gt 12537
_reflns_number_total 26270
_reflns_threshold_expression >2sigma(I)
_cod_data_source_file ic300639j_si_001_3.cif
_cod_data_source_block montse18s
_cod_original_cell_volume 10889.8(18)
_cod_database_code 4329307

loop_
_symmetry_equiv_pos_as_xyz
'x, y, z'
'-x, y+1/2, -z+1/2'
'-x, -y, -z'
'x, -y-1/2, z-1/2'

loop_
_atom_site_label
_atom_site_type_symbol
_atom_site_fract_x
_atom_site_fract_y
_atom_site_fract_z
_atom_site_U_iso_or_equiv
_atom_site_adp_type
_atom_site_occupancy
_atom_site_symmetry_multiplicity
_atom_site_calc_flag
_atom_site_refinement_flags
_atom_site_disorder_assembly
_atom_site_disorder_group
Os1 Os 0.328708(15) 0.319097(13) 0.438757(8) 0.02432(7) Uani 1 1 d D . .
H01 H 0.2399(7) 0.325(3) 0.4260(17) 0.040 Uiso 1 1 d D . .
H02 H 0.285(3) 0.317(3) 0.3906(8) 0.040 Uiso 1 1 d D . .
H03 H 0.368(3) 0.302(2) 0.3961(10) 0.040(17) Uiso 1 1 d D . .
P1 P 0.30647(10) 0.20530(9) 0.44466(6) 0.0315(5) Uani 1 1 d . . .
P2 P 0.35115(9) 0.42981(8) 0.42019(5) 0.0230(4) Uani 1 1 d . . .
O1 O 0.4319(2) 0.3161(2) 0.48994(13) 0.0267(11) Uani 1 1 d . . .
O2 O 0.1993(2) 0.3668(2) 0.52256(13) 0.0337(12) Uani 1 1 d . . .
N1 N 0.3199(3) 0.3415(2) 0.50729(16) 0.0250(13) Uani 1 1 d . . .
N2 N 0.2955(3) 0.3609(3) 0.57916(17) 0.0318(14) Uani 1 1 d . . .
H2 H 0.2564 0.3663 0.6034 0.07(2) Uiso 1 1 d R . .
C1 C 0.2671(4) 0.3569(3) 0.5352(2) 0.0285(17) Uani 1 1 d . . .
C2 C 0.3944(4) 0.3312(3) 0.5211(2) 0.0282(17) Uani 1 1 d . . .
C3 C 0.4214(4) 0.3350(3) 0.5670(2) 0.0310(17) Uani 1 1 d . . .
H3 H 0.4732 0.3280 0.5777 0.037 Uiso 1 1 calc R . .
C4 C 0.3698(4) 0.3488(3) 0.5935(2) 0.0353(18) Uani 1 1 d . . .
H4A H 0.3855 0.3503 0.6242 0.042 Uiso 1 1 calc R . .
C5 C 0.3923(4) 0.1599(3) 0.4700(2) 0.044(2) Uani 1 1 d . . .
H5 H 0.4077 0.1830 0.4986 0.053 Uiso 1 1 calc R . .
C6 C 0.4588(4) 0.1699(4) 0.4432(3) 0.058(2) Uani 1 1 d . . .
H6A H 0.5063 0.1583 0.4613 0.086 Uiso 1 1 calc R . .
H6B H 0.4606 0.2165 0.4341 0.086 Uiso 1 1 calc R . .
H6C H 0.4520 0.1413 0.4172 0.086 Uiso 1 1 calc R . .
C7 C 0.3843(5) 0.0853(3) 0.4821(3) 0.069(3) Uani 1 1 d . . .
H7A H 0.3778 0.0585 0.4552 0.103 Uiso 1 1 calc R . .
H7B H 0.3401 0.0796 0.4980 0.103 Uiso 1 1 calc R . .
H7C H 0.4300 0.0707 0.5008 0.103 Uiso 1 1 calc R . .
C8 C 0.2333(4) 0.1759(4) 0.4779(2) 0.043(2) Uani 1 1 d . . .
H8A H 0.2257 0.1272 0.4724 0.052 Uiso 1 1 calc R . .
C9 C 0.1570(4) 0.2121(4) 0.4623(3) 0.062(2) Uani 1 1 d . . .
H9A H 0.1189 0.1994 0.4813 0.093 Uiso 1 1 calc R . .
H9B H 0.1395 0.1992 0.4319 0.093 Uiso 1 1 calc R . .
H9C H 0.1648 0.2603 0.4638 0.093 Uiso 1 1 calc R . .
C10 C 0.2544(4) 0.1862(4) 0.5278(2) 0.060(2) Uani 1 1 d . . .
H10A H 0.2640 0.2335 0.5339 0.091 Uiso 1 1 calc R . .
H10B H 0.3001 0.1605 0.5378 0.091 Uiso 1 1 calc R . .
H10C H 0.2126 0.1710 0.5434 0.091 Uiso 1 1 calc R . .
C11 C 0.2826(5) 0.1619(3) 0.3898(2) 0.057(3) Uani 1 1 d . . .
H11 H 0.3319 0.1544 0.3779 0.068 Uiso 1 1 calc R . .
C12 C 0.2341(5) 0.2014(4) 0.3555(3) 0.080(3) Uani 1 1 d . . .
H12A H 0.2279 0.1767 0.3278 0.120 Uiso 1 1 calc R . .
H12B H 0.2585 0.2442 0.3512 0.120 Uiso 1 1 calc R . .
H12C H 0.1843 0.2091 0.3652 0.120 Uiso 1 1 calc R . .
C13 C 0.2460(4) 0.0928(3) 0.3927(2) 0.065(3) Uani 1 1 d . . .
H13A H 0.1978 0.0973 0.4049 0.097 Uiso 1 1 calc R . .
H13B H 0.2801 0.0639 0.4118 0.097 Uiso 1 1 calc R . .
H13C H 0.2368 0.0732 0.3633 0.097 Uiso 1 1 calc R . .
C14 C 0.3829(4) 0.4865(3) 0.4667(2) 0.0269(16) Uani 1 1 d . . .
H14 H 0.4155 0.4586 0.4883 0.032 Uiso 1 1 calc R . .
C15 C 0.3166(3) 0.5099(3) 0.49100(19) 0.0316(17) Uani 1 1 d . . .
H15A H 0.3366 0.5271 0.5200 0.047 Uiso 1 1 calc R . .
H15B H 0.2828 0.4723 0.4945 0.047 Uiso 1 1 calc R . .
H15C H 0.2884 0.5450 0.4740 0.047 Uiso 1 1 calc R . .
C16 C 0.4326(3) 0.5467(3) 0.4575(2) 0.0317(17) Uani 1 1 d . . .
H16A H 0.4053 0.5745 0.4345 0.048 Uiso 1 1 calc R . .
H16B H 0.4800 0.5310 0.4477 0.048 Uiso 1 1 calc R . .
H16C H 0.4441 0.5730 0.4844 0.048 Uiso 1 1 calc R . .
C17 C 0.4298(3) 0.4387(3) 0.38509(19) 0.0246(16) Uani 1 1 d . . .
H17 H 0.4403 0.4872 0.3821 0.030 Uiso 1 1 calc R . .
C18 C 0.5017(3) 0.4058(3) 0.4073(2) 0.0302(17) Uani 1 1 d . . .
H18A H 0.4938 0.3577 0.4089 0.045 Uiso 1 1 calc R . .
H18B H 0.5138 0.4238 0.4370 0.045 Uiso 1 1 calc R . .
H18C H 0.5437 0.4148 0.3902 0.045 Uiso 1 1 calc R . .
C19 C 0.4083(4) 0.4103(3) 0.33865(19) 0.0340(18) Uani 1 1 d . . .
H19A H 0.4525 0.4118 0.3225 0.051 Uiso 1 1 calc R . .
H19B H 0.3672 0.4369 0.3232 0.051 Uiso 1 1 calc R . .
H19C H 0.3914 0.3641 0.3408 0.051 Uiso 1 1 calc R . .
C20 C 0.2706(3) 0.4697(3) 0.3854(2) 0.0257(16) Uani 1 1 d . . .
H20 H 0.2642 0.4433 0.3575 0.031 Uiso 1 1 calc R . .
C21 C 0.1947(3) 0.4645(3) 0.4035(2) 0.0364(18) Uani 1 1 d . . .
H21A H 0.1918 0.4988 0.4260 0.055 Uiso 1 1 calc R . .
H21B H 0.1900 0.4205 0.4166 0.055 Uiso 1 1 calc R . .
H21C H 0.1534 0.4711 0.3797 0.055 Uiso 1 1 calc R . .
C22 C 0.2830(4) 0.5417(3) 0.3709(2) 0.0384(19) Uani 1 1 d . . .
H22A H 0.2432 0.5539 0.3474 0.058 Uiso 1 1 calc R . .
H22B H 0.3326 0.5454 0.3603 0.058 Uiso 1 1 calc R . .
H22C H 0.2811 0.5716 0.3960 0.058 Uiso 1 1 calc R . .
Os2 Os 0.141371(15) 0.743230(13) 0.048099(8) 0.02422(7) Uani 1 1 d D C .
H04 H 0.084(2) 0.764(2) 0.0068(11) 0.040 Uiso 1 1 d D . .
H05 H 0.0535(8) 0.738(3) 0.0512(17) 0.040 Uiso 1 1 d D . .
H06 H 0.110(3) 0.720(2) 0.0919(9) 0.040 Uiso 1 1 d D . .
P3 P 0.14753(10) 0.63331(9) 0.02361(6) 0.0314(5) Uani 1 1 d D . .
P4 P 0.12027(10) 0.84812(9) 0.07833(6) 0.0310(5) Uani 1 1 d . . .
N3 N 0.2384(3) 0.7760(2) 0.01569(16) 0.0259(13) Uani 1 1 d . . .
N4 N 0.3361(3) 0.8001(2) -0.02542(17) 0.0280(13) Uani 1 1 d . . .
H4 H 0.3518 0.8064 -0.0553 0.05(2) Uiso 1 1 d R C .
O3 O 0.2588(2) 0.7380(2) 0.08312(13) 0.0317(11) Uani 1 1 d . . .
O4 O 0.2137(2) 0.8088(2) -0.05651(13) 0.0319(12) Uani 1 1 d . . .
C23 C 0.2906(4) 0.7602(3) 0.0508(2) 0.0332(18) Uani 1 1 d . C .
C24 C 0.3897(4) 0.7867(3) 0.0093(2) 0.0330(18) Uani 1 1 d . C .
H24 H 0.4499 0.7928 0.0042 0.023(16) Uiso 1 1 d R . .
C25 C 0.3685(4) 0.7683(3) 0.0475(2) 0.0365(19) Uani 1 1 d . . .
H25 H 0.4052 0.7607 0.0722 0.044 Uiso 1 1 calc R C .
C26 C 0.2595(4) 0.7958(3) -0.0237(2) 0.0268(16) Uani 1 1 d . C .
C27 C 0.0554(4) 0.5901(3) 0.0117(2) 0.043(2) Uani 1 1 d . C .
H27 H 0.0658 0.5448 0.0003 0.051 Uiso 1 1 calc R . .
C28 C 0.0139(4) 0.5808(3) 0.0518(2) 0.048(2) Uani 1 1 d . . .
H28A H 0.0053 0.6243 0.0648 0.072 Uiso 1 1 calc R C .
H28B H 0.0446 0.5532 0.0735 0.072 Uiso 1 1 calc R . .
H28C H -0.0349 0.5590 0.0431 0.072 Uiso 1 1 calc R . .
C29 C 0.0026(4) 0.6259(4) -0.0239(2) 0.059(2) Uani 1 1 d . . .
H29A H -0.0438 0.5997 -0.0309 0.088 Uiso 1 1 calc R C .
H29B H 0.0281 0.6310 -0.0503 0.088 Uiso 1 1 calc R . .
H29C H -0.0103 0.6698 -0.0131 0.088 Uiso 1 1 calc R . .
C30 C 0.2040(4) 0.5776(3) 0.0627(2) 0.047(2) Uani 1 1 d D B .
H30A H 0.2571 0.5902 0.0585 0.056 Uiso 0.50 1 calc PR A 1
H30B H 0.1836 0.5319 0.0559 0.056 Uiso 0.50 1 calc PR A 2
C31A C 0.2038(12) 0.5876(9) 0.1113(3) 0.045(7) Uiso 0.50 1 d PD B 1
H31A H 0.1521 0.5822 0.1188 0.067 Uiso 0.50 1 calc PR B 1
H31B H 0.2221 0.6324 0.1194 0.067 Uiso 0.50 1 calc PR B 1
H31C H 0.2370 0.5546 0.1274 0.067 Uiso 0.50 1 calc PR B 1
C32A C 0.2006(7) 0.5051(5) 0.0481(4) 0.037(4) Uiso 0.50 1 d PD B 1
H32A H 0.2339 0.4783 0.0690 0.056 Uiso 0.50 1 calc PR B 1
H32B H 0.2172 0.5015 0.0189 0.056 Uiso 0.50 1 calc PR B 1
H32C H 0.1484 0.4888 0.0470 0.056 Uiso 0.50 1 calc PR B 1
C31B C 0.1860(10) 0.5930(10) 0.1101(4) 0.037(7) Uiso 0.50 1 d PD B 2
H31D H 0.1316 0.6017 0.1095 0.056 Uiso 0.50 1 calc PR B 2
H31E H 0.2147 0.6323 0.1214 0.056 Uiso 0.50 1 calc PR B 2
H31F H 0.2002 0.5549 0.1292 0.056 Uiso 0.50 1 calc PR B 2
C32B C 0.2894(6) 0.5716(8) 0.0630(5) 0.082(6) Uiso 0.50 1 d PD B 2
H32D H 0.3127 0.5608 0.0928 0.123 Uiso 0.50 1 calc PR B 2
H32E H 0.3098 0.6139 0.0538 0.123 Uiso 0.50 1 calc PR B 2
H32F H 0.3007 0.5363 0.0428 0.123 Uiso 0.50 1 calc PR B 2
C33A C 0.1829(9) 0.6244(7) -0.0317(3) 0.050(3) Uiso 0.50 1 d PDU C 1
H33A H 0.2394 0.6250 -0.0253 0.060 Uiso 0.50 1 calc PR C 1
C34A C 0.1633(11) 0.6844(6) -0.0614(6) 0.120(7) Uiso 0.50 1 d PDU C 1
H34A H 0.1657 0.7249 -0.0435 0.180 Uiso 0.50 1 calc PR C 1
H34B H 0.1120 0.6791 -0.0767 0.180 Uiso 0.50 1 calc PR C 1
H34C H 0.1995 0.6876 -0.0829 0.180 Uiso 0.50 1 calc PR C 1
C35A C 0.1646(8) 0.5652(5) -0.0645(4) 0.037(3) Uiso 0.50 1 d PDU C 1
H35A H 0.1099 0.5569 -0.0684 0.055 Uiso 0.50 1 calc PR C 1
H35B H 0.1913 0.5252 -0.0528 0.055 Uiso 0.50 1 calc PR C 1
H35C H 0.1811 0.5766 -0.0929 0.055 Uiso 0.50 1 calc PR C 1
C33B C 0.1949(7) 0.6151(7) -0.0257(4) 0.042(3) Uiso 0.50 1 d PDU C 2
H33B H 0.1679 0.6407 -0.0508 0.051 Uiso 0.50 1 calc PR C 2
C34B C 0.2799(6) 0.6307(5) -0.0237(4) 0.030(3) Uiso 0.50 1 d PDU C 2
H34D H 0.3094 0.5905 -0.0155 0.045 Uiso 0.50 1 calc PR C 2
H34E H 0.2935 0.6655 -0.0018 0.045 Uiso 0.50 1 calc PR C 2
H34F H 0.2910 0.6462 -0.0526 0.045 Uiso 0.50 1 calc PR C 2
C35B C 0.1862(8) 0.5395(6) -0.0372(5) 0.057(4) Uiso 0.50 1 d PDU C 2
H35D H 0.2185 0.5282 -0.0599 0.086 Uiso 0.50 1 calc PR C 2
H35E H 0.1332 0.5299 -0.0482 0.086 Uiso 0.50 1 calc PR C 2
H35F H 0.2014 0.5129 -0.0108 0.086 Uiso 0.50 1 calc PR C 2
C36 C 0.1427(4) 0.9227(3) 0.0466(2) 0.0408(19) Uani 1 1 d . C .
H36 H 0.1993 0.9239 0.0486 0.049 Uiso 1 1 calc R . .
C37 C 0.1155(4) 0.9199(3) -0.0017(2) 0.041(2) Uani 1 1 d . . .
H37A H 0.0605 0.9266 -0.0063 0.061 Uiso 1 1 calc R C .
H37B H 0.1279 0.8765 -0.0134 0.061 Uiso 1 1 calc R . .
H37C H 0.1404 0.9550 -0.0169 0.061 Uiso 1 1 calc R . .
C38 C 0.1199(4) 0.9898(3) 0.0662(3) 0.064(3) Uani 1 1 d . . .
H38A H 0.1376 1.0266 0.0491 0.096 Uiso 1 1 calc R C .
H38B H 0.1431 0.9932 0.0967 0.096 Uiso 1 1 calc R . .
H38C H 0.0647 0.9919 0.0651 0.096 Uiso 1 1 calc R . .
C39 C 0.1751(5) 0.8657(4) 0.1335(2) 0.060(2) Uani 1 1 d . C .
H39 H 0.1455 0.8993 0.1484 0.072 Uiso 1 1 calc R . .
C40 C 0.1810(5) 0.8021(4) 0.1627(2) 0.070(3) Uani 1 1 d . . .
H40A H 0.2123 0.7689 0.1501 0.105 Uiso 1 1 calc R C .
H40B H 0.1302 0.7839 0.1641 0.105 Uiso 1 1 calc R . .
H40C H 0.2041 0.8136 0.1924 0.105 Uiso 1 1 calc R . .
C41 C 0.2525(5) 0.8956(4) 0.1303(3) 0.085(3) Uani 1 1 d . . .
H41A H 0.2812 0.8978 0.1596 0.128 Uiso 1 1 calc R C .
H41B H 0.2466 0.9405 0.1180 0.128 Uiso 1 1 calc R . .
H41C H 0.2799 0.8679 0.1112 0.128 Uiso 1 1 calc R . .
C42 C 0.0210(4) 0.8643(4) 0.0891(2) 0.045(2) Uani 1 1 d . C .
H42 H 0.0204 0.9099 0.1021 0.054 Uiso 1 1 calc R . .
C43 C -0.0364(4) 0.8647(3) 0.0480(2) 0.046(2) Uani 1 1 d . . .
H43A H -0.0362 0.8214 0.0335 0.068 Uiso 1 1 calc R C .
H43B H -0.0229 0.8995 0.0279 0.068 Uiso 1 1 calc R . .
H43C H -0.0871 0.8736 0.0562 0.068 Uiso 1 1 calc R . .
C44 C -0.0058(4) 0.8175(4) 0.1222(2) 0.060(2) Uani 1 1 d . . .
H44A H -0.0568 0.8304 0.1280 0.090 Uiso 1 1 calc R C .
H44B H 0.0289 0.8196 0.1496 0.090 Uiso 1 1 calc R . .
H44C H -0.0069 0.7721 0.1107 0.090 Uiso 1 1 calc R . .
Os3 Os 0.460483(17) 0.788500(15) 0.296205(9) 0.03439(8) Uani 1 1 d D . .
H07 H 0.493(3) 0.828(2) 0.2578(13) 0.06(2) Uiso 1 1 d D . .
H08 H 0.5492(9) 0.798(3) 0.297(2) 0.09(2) Uiso 1 1 d D . .
H09 H 0.515(3) 0.749(2) 0.3322(14) 0.06(2) Uiso 1 1 d D . .
P5 P 0.46424(12) 0.69740(10) 0.24962(6) 0.0440(6) Uani 1 1 d . . .
P6 P 0.47103(11) 0.88899(10) 0.33402(6) 0.0378(5) Uani 1 1 d . E .
O5 O 0.3447(3) 0.8141(2) 0.26620(15) 0.0479(14) Uani 1 1 d . . .
O6 O 0.3816(2) 0.6943(2) 0.39025(13) 0.0314(12) Uani 1 1 d . . .
N5 N 0.3622(3) 0.7557(3) 0.32654(17) 0.0316(14) Uani 1 1 d . . .
N6 N 0.2617(4) 0.7229(3) 0.36349(19) 0.0377(18) Uani 1 1 d . . .
H6 H 0.250(3) 0.708(3) 0.3852(17) 0.016(18) Uiso 1 1 d . . .
C45 C 0.3382(4) 0.7219(3) 0.3612(2) 0.0322(18) Uani 1 1 d . . .
C46 C 0.2095(4) 0.7529(4) 0.3331(2) 0.053(2) Uani 1 1 d . . .
H46 H 0.1571 0.7522 0.3366 0.063 Uiso 1 1 calc R . .
C47 C 0.2338(4) 0.7831(4) 0.2986(2) 0.059(3) Uani 1 1 d . . .
H47 H 0.1990 0.8027 0.2763 0.071 Uiso 1 1 calc R . .
C48 C 0.3125(4) 0.7852(4) 0.2962(2) 0.045(2) Uani 1 1 d . . .
C49 C 0.4377(4) 0.6144(4) 0.2669(2) 0.062(3) Uani 1 1 d D . .
H49 H 0.4595 0.5812 0.2477 0.074 Uiso 1 1 calc R . .
C50 C 0.4686(4) 0.5984(3) 0.3148(2) 0.044(2) Uani 1 1 d . . .
H50A H 0.4490 0.6310 0.3344 0.065 Uiso 1 1 calc R . .
H50B H 0.5240 0.6005 0.3183 0.065 Uiso 1 1 calc R . .
H50C H 0.4523 0.5537 0.3223 0.065 Uiso 1 1 calc R . .
C51 C 0.3478(4) 0.6056(4) 0.2603(3) 0.080(3) Uani 1 1 d D . .
H51A H 0.3346 0.5621 0.2716 0.120 Uiso 1 1 calc R . .
H51B H 0.3291 0.6086 0.2290 0.120 Uiso 1 1 calc R . .
H51C H 0.3245 0.6407 0.2763 0.120 Uiso 1 1 calc R . .
C52 C 0.5619(4) 0.6763(4) 0.2331(3) 0.059(2) Uani 1 1 d . . .
H52 H 0.5551 0.6350 0.2148 0.071 Uiso 1 1 calc R . .
C53 C 0.5917(5) 0.7306(4) 0.2034(3) 0.089(3) Uani 1 1 d . . .
H53A H 0.5935 0.7736 0.2186 0.134 Uiso 1 1 calc R . .
H53B H 0.5576 0.7339 0.1758 0.134 Uiso 1 1 calc R . .
H53C H 0.6426 0.7187 0.1970 0.134 Uiso 1 1 calc R . .
C54 C 0.6203(5) 0.6602(4) 0.2709(3) 0.076(3) Uani 1 1 d . . .
H54A H 0.6686 0.6505 0.2599 0.115 Uiso 1 1 calc R . .
H54B H 0.6040 0.6212 0.2865 0.115 Uiso 1 1 calc R . .
H54C H 0.6264 0.6982 0.2909 0.115 Uiso 1 1 calc R . .
C55 C 0.4058(5) 0.7083(4) 0.1964(2) 0.061(2) Uani 1 1 d . . .
H55 H 0.3521 0.7056 0.2029 0.073 Uiso 1 1 calc R . .
C56 C 0.4138(5) 0.6536(4) 0.1624(2) 0.083(3) Uani 1 1 d . . .
H56A H 0.3790 0.6626 0.1357 0.125 Uiso 1 1 calc R . .
H56B H 0.4015 0.6104 0.1745 0.125 Uiso 1 1 calc R . .
H56C H 0.4660 0.6529 0.1552 0.125 Uiso 1 1 calc R . .
C57 C 0.4129(5) 0.7767(4) 0.1747(2) 0.063(3) Uani 1 1 d . . .
H57A H 0.4592 0.7778 0.1603 0.095 Uiso 1 1 calc R . .
H57B H 0.4153 0.8115 0.1972 0.095 Uiso 1 1 calc R . .
H57C H 0.3688 0.7843 0.1528 0.095 Uiso 1 1 calc R . .
C58 C 0.4432(4) 0.8912(3) 0.3912(2) 0.048(2) Uani 1 1 d D . .
H58A H 0.3875 0.8825 0.3868 0.058 Uiso 0.50 1 calc PR D 1
H58B H 0.4668 0.9321 0.4054 0.058 Uiso 0.50 1 calc PR D 2
C59 C 0.4751(4) 0.8331(3) 0.4190(2) 0.053(2) Uani 1 1 d . E .
H59A H 0.5305 0.8341 0.4216 0.080 Uiso 1 1 calc R . .
H59B H 0.4567 0.7913 0.4052 0.080 Uiso 1 1 calc R . .
H59C H 0.4586 0.8363 0.4483 0.080 Uiso 1 1 calc R . .
C60A C 0.4498(7) 0.9592(5) 0.4124(4) 0.043(4) Uiso 0.50 1 d PD E 1
H60A H 0.4198 0.9913 0.3936 0.064 Uiso 0.50 1 calc PR E 1
H60B H 0.5031 0.9731 0.4164 0.064 Uiso 0.50 1 calc PR E 1
H60C H 0.4309 0.9572 0.4411 0.064 Uiso 0.50 1 calc PR E 1
C60B C 0.3602(6) 0.8938(8) 0.3972(5) 0.069(5) Uiso 0.50 1 d PD E 2
H60D H 0.3349 0.8536 0.3849 0.103 Uiso 0.50 1 calc PR E 2
H60E H 0.3370 0.9330 0.3821 0.103 Uiso 0.50 1 calc PR E 2
H60F H 0.3550 0.8967 0.4286 0.103 Uiso 0.50 1 calc PR E 2
C61 C 0.5670(4) 0.9268(4) 0.3418(3) 0.060(2) Uani 1 1 d D . .
H61A H 0.5587 0.9722 0.3536 0.072 Uiso 0.70 1 calc PR E 1
H61B H 0.5954 0.8847 0.3495 0.072 Uiso 0.30 1 calc PR E 2
C62 C 0.5997(4) 0.9397(4) 0.2993(3) 0.063(3) Uani 1 1 d . E .
H62A H 0.6533 0.9517 0.3058 0.095 Uiso 1 1 calc R . .
H62B H 0.5720 0.9763 0.2835 0.095 Uiso 1 1 calc R . .
H62C H 0.5949 0.8995 0.2811 0.095 Uiso 1 1 calc R . .
C63A C 0.6218(5) 0.8943(5) 0.3768(3) 0.052(3) Uiso 0.70 1 d PD E 1
H63A H 0.6183 0.8459 0.3738 0.078 Uiso 0.70 1 calc PR E 1
H63B H 0.6093 0.9074 0.4059 0.078 Uiso 0.70 1 calc PR E 1
H63C H 0.6735 0.9087 0.3736 0.078 Uiso 0.70 1 calc PR E 1
C63B C 0.6000(15) 0.9661(12) 0.3818(6) 0.070(9) Uiso 0.30 1 d PD E 2
H63D H 0.6544 0.9726 0.3809 0.105 Uiso 0.30 1 calc PR E 2
H63E H 0.5920 0.9417 0.4085 0.105 Uiso 0.30 1 calc PR E 2
H63F H 0.5748 1.0095 0.3818 0.105 Uiso 0.30 1 calc PR E 2
C64 C 0.4121(5) 0.9583(4) 0.3066(3) 0.064(3) Uani 1 1 d D . .
H64A H 0.4348 1.0009 0.3188 0.077 Uiso 0.50 1 calc PR E 1
H64B H 0.3592 0.9433 0.3091 0.077 Uiso 0.50 1 calc PR E 2
C65 C 0.4143(4) 0.9606(4) 0.2567(2) 0.067(3) Uani 1 1 d . E .
H65A H 0.3952 0.9185 0.2436 0.100 Uiso 1 1 calc R . .
H65B H 0.4666 0.9675 0.2506 0.100 Uiso 1 1 calc R . .
H65C H 0.3825 0.9973 0.2441 0.100 Uiso 1 1 calc R . .
C66A C 0.3289(6) 0.9593(8) 0.3137(5) 0.065(5) Uiso 0.50 1 d PD E 1
H66A H 0.3006 0.9874 0.2912 0.098 Uiso 0.50 1 calc PR E 1
H66B H 0.3239 0.9773 0.3429 0.098 Uiso 0.50 1 calc PR E 1
H66C H 0.3087 0.9140 0.3114 0.098 Uiso 0.50 1 calc PR E 1
C66B C 0.4187(9) 1.0231(7) 0.3341(5) 0.078(6) Uiso 0.50 1 d PD E 2
H66D H 0.3711 1.0480 0.3287 0.118 Uiso 0.50 1 calc PR E 2
H66E H 0.4602 1.0503 0.3255 0.118 Uiso 0.50 1 calc PR E 2
H66F H 0.4289 1.0119 0.3653 0.118 Uiso 0.50 1 calc PR E 2
Os4 Os 0.076224(18) 0.295533(16) 0.722160(9) 0.04040(9) Uani 1 1 d D . .
H010 H 0.040(3) 0.273(2) 0.7645(10) 0.040 Uiso 1 1 d D . .
H011 H 0.129(3) 0.279(2) 0.7660(10) 0.038(17) Uiso 1 1 d D . .
H012 H 0.1635(9) 0.307(3) 0.7357(19) 0.05(2) Uiso 1 1 d D . .
P7 P 0.10857(15) 0.18776(11) 0.70783(7) 0.0601(7) Uani 1 1 d . G .
P8 P 0.03259(16) 0.39369(12) 0.74911(7) 0.0729(8) Uani 1 1 d . I .
O7 O -0.0288(3) 0.2865(3) 0.67343(14) 0.0523(15) Uani 1 1 d . . .
O8 O 0.1880(3) 0.3715(2) 0.63650(13) 0.0360(12) Uani 1 1 d . . .
N7 N 0.0775(3) 0.3251(3) 0.65428(16) 0.0331(15) Uani 1 1 d . . .
N8 N 0.0958(3) 0.3441(2) 0.58134(16) 0.0293(14) Uani 1 1 d . . .
H8 H 0.1318 0.3574 0.5651 0.040 Uiso 1 1 d R . .
C67 C 0.1234(4) 0.3491(3) 0.6253(2) 0.0302(17) Uani 1 1 d . . .
C68 C 0.0060(4) 0.3072(3) 0.6404(2) 0.0368(19) Uani 1 1 d . . .
C69 C 0.0237(4) 0.3235(3) 0.5677(2) 0.0358(18) Uani 1 1 d . . .
H69 H 0.0127 0.3286 0.5348 0.040 Uiso 1 1 d R . .
C70 C -0.0243(4) 0.3067(3) 0.5964(2) 0.041(2) Uani 1 1 d . . .
H70 H -0.0757 0.2953 0.5873 0.050 Uiso 1 1 calc R . .
C71 C 0.1627(4) 0.1387(4) 0.7509(2) 0.058(2) Uani 1 1 d D . .
H71 H 0.1689 0.0919 0.7409 0.070 Uiso 1 1 calc R . .
C72 C 0.1350(4) 0.1398(4) 0.7947(2) 0.067(3) Uani 1 1 d . . .
H72A H 0.1746 0.1227 0.8169 0.101 Uiso 1 1 calc R . .
H72B H 0.0897 0.1118 0.7940 0.101 Uiso 1 1 calc R . .
H72C H 0.1224 0.1856 0.8021 0.101 Uiso 1 1 calc R . .
C73 C 0.2440(5) 0.1752(4) 0.7605(3) 0.117(4) Uani 1 1 d D . .
H73A H 0.2376 0.2185 0.7742 0.175 Uiso 1 1 calc R . .
H73B H 0.2653 0.1816 0.7327 0.175 Uiso 1 1 calc R . .
H73C H 0.2785 0.1477 0.7802 0.175 Uiso 1 1 calc R . .
C74 C 0.0200(4) 0.1316(4) 0.6984(3) 0.085(3) Uani 1 1 d D . .
H74A H 0.0355 0.0842 0.7034 0.102 Uiso 0.50 1 calc PR F 1
H74B H 0.0379 0.0867 0.7091 0.102 Uiso 0.50 1 calc PR F 2
C75A C -0.0318(11) 0.1536(16) 0.7343(5) 0.099(7) Uiso 0.50 1 d PDU G 1
H75A H -0.0485 0.1996 0.7288 0.148 Uiso 0.50 1 calc PR G 1
H75B H -0.0029 0.1504 0.7636 0.148 Uiso 0.50 1 calc PR G 1
H75C H -0.0762 0.1243 0.7328 0.148 Uiso 0.50 1 calc PR G 1
C75B C -0.0482(10) 0.1466(16) 0.7227(6) 0.101(7) Uiso 0.50 1 d PDU G 2
H75D H -0.0687 0.1905 0.7139 0.152 Uiso 0.50 1 calc PR G 2
H75E H -0.0324 0.1463 0.7545 0.152 Uiso 0.50 1 calc PR G 2
H75F H -0.0873 0.1127 0.7154 0.152 Uiso 0.50 1 calc PR G 2
C76A C -0.0289(9) 0.1379(9) 0.6536(3) 0.050(4) Uiso 0.50 1 d PDU G 1
H76A H -0.0786 0.1177 0.6553 0.075 Uiso 0.50 1 calc PR G 1
H76B H -0.0038 0.1150 0.6311 0.075 Uiso 0.50 1 calc PR G 1
H76C H -0.0354 0.1850 0.6459 0.075 Uiso 0.50 1 calc PR G 1
C76B C 0.0018(11) 0.1240(12) 0.6499(3) 0.098(7) Uiso 0.50 1 d PDU G 2
H76D H -0.0418 0.0943 0.6435 0.146 Uiso 0.50 1 calc PR G 2
H76E H 0.0456 0.1051 0.6378 0.146 Uiso 0.50 1 calc PR G 2
H76F H -0.0103 0.1676 0.6367 0.146 Uiso 0.50 1 calc PR G 2
C77 C 0.1500(5) 0.1718(4) 0.6569(3) 0.099(4) Uani 1 1 d D . .
H77A H 0.1099 0.1862 0.6330 0.119 Uiso 0.50 1 calc PR G 1
H77B H 0.1175 0.1924 0.6316 0.119 Uiso 0.50 1 calc PR G 2
C78A C 0.2200(7) 0.2157(6) 0.6502(7) 0.059(5) Uiso 0.50 1 d PDU G 1
H78A H 0.2639 0.2008 0.6702 0.089 Uiso 0.50 1 calc PR G 1
H78B H 0.2090 0.2623 0.6565 0.089 Uiso 0.50 1 calc PR G 1
H78C H 0.2311 0.2117 0.6198 0.089 Uiso 0.50 1 calc PR G 1
C78B C 0.2279(8) 0.2096(7) 0.6649(10) 0.126(8) Uiso 0.50 1 d PDU G 2
H78D H 0.2202 0.2565 0.6570 0.190 Uiso 0.50 1 calc PR G 2
H78E H 0.2637 0.1897 0.6468 0.190 Uiso 0.50 1 calc PR G 2
H78F H 0.2483 0.2062 0.6960 0.190 Uiso 0.50 1 calc PR G 2
C79 C 0.1631(5) 0.0994(4) 0.6472(3) 0.084(3) Uani 1 1 d D G .
H79A H 0.1777 0.0950 0.6176 0.126 Uiso 1 1 calc R . .
H79B H 0.1164 0.0743 0.6491 0.126 Uiso 1 1 calc R . .
H79C H 0.2036 0.0818 0.6686 0.126 Uiso 1 1 calc R . .
C80 C -0.0804(5) 0.3931(5) 0.7441(3) 0.075(3) Uani 1 1 d . . .
H80 H -0.0955 0.3905 0.7117 0.090 Uiso 1 1 calc R . .
C81 C -0.1137(6) 0.3328(5) 0.7603(3) 0.117(4) Uani 1 1 d . . .
H81A H -0.1129 0.3357 0.7922 0.175 Uiso 1 1 calc R . .
H81B H -0.0844 0.2940 0.7529 0.175 Uiso 1 1 calc R . .
H81C H -0.1661 0.3284 0.7465 0.175 Uiso 1 1 calc R . .
C82 C -0.1175(5) 0.4581(5) 0.7568(3) 0.119(4) Uani 1 1 d . . .
H82A H -0.1722 0.4561 0.7475 0.178 Uiso 1 1 calc R . .
H82B H -0.0957 0.4956 0.7423 0.178 Uiso 1 1 calc R . .
H82C H -0.1085 0.4640 0.7887 0.178 Uiso 1 1 calc R . .
C83 C 0.0566(6) 0.4008(4) 0.8102(3) 0.093(4) Uani 1 1 d D . .
H83A H 0.1129 0.3950 0.8154 0.112 Uiso 0.50 1 calc PR H 1
H83B H 0.1108 0.3862 0.8129 0.112 Uiso 0.50 1 calc PR H 2
C85A C 0.0424(15) 0.4718(5) 0.8276(7) 0.098(7) Uiso 0.50 1 d PDU I 1
H85A H -0.0107 0.4842 0.8191 0.147 Uiso 0.50 1 calc PR I 1
H85B H 0.0755 0.5037 0.8151 0.147 Uiso 0.50 1 calc PR I 1
H85C H 0.0534 0.4723 0.8597 0.147 Uiso 0.50 1 calc PR I 1
C85B C 0.0675(15) 0.4698(5) 0.8307(7) 0.101(7) Uiso 0.50 1 d PDU I 2
H85D H 0.0196 0.4945 0.8259 0.152 Uiso 0.50 1 calc PR I 2
H85E H 0.1065 0.4939 0.8170 0.152 Uiso 0.50 1 calc PR I 2
H85F H 0.0833 0.4655 0.8623 0.152 Uiso 0.50 1 calc PR I 2
C84 C 0.0267(5) 0.3498(4) 0.8367(3) 0.099(4) Uani 1 1 d D I .
H84A H 0.0544 0.3504 0.8663 0.148 Uiso 1 1 calc R . .
H84B H 0.0325 0.3061 0.8233 0.148 Uiso 1 1 calc R . .
H84C H -0.0271 0.3583 0.8384 0.148 Uiso 1 1 calc R . .
C86 C 0.0533(5) 0.4683(5) 0.7259(3) 0.091(3) Uiso 1 1 d D . .
H86 H 0.0346 0.5041 0.7445 0.109 Uiso 1 1 calc R I .
C87 C 0.0166(4) 0.4796(4) 0.6801(3) 0.085(3) Uiso 1 1 d D I .
H87A H 0.0233 0.5262 0.6719 0.128 Uiso 1 1 calc R . .
H87B H -0.0376 0.4695 0.6784 0.128 Uiso 1 1 calc R . .
H87C H 0.0400 0.4506 0.6599 0.128 Uiso 1 1 calc R . .
C88 C 0.1424(4) 0.4748(5) 0.7306(3) 0.123(4) Uiso 1 1 d D I .
H88A H 0.1627 0.4443 0.7101 0.185 Uiso 1 1 calc R . .
H88B H 0.1635 0.4636 0.7607 0.185 Uiso 1 1 calc R . .
H88C H 0.1562 0.5206 0.7241 0.185 Uiso 1 1 calc R . .

loop_
_atom_site_aniso_label
_atom_site_aniso_U_11
_atom_site_aniso_U_22
_atom_site_aniso_U_33
_atom_site_aniso_U_23
_atom_site_aniso_U_13
_atom_site_aniso_U_12
Os1 0.02629(16) 0.02366(16) 0.02286(15) 0.00057(12) 0.00233(12) -0.00174(13)
P1 0.0305(11) 0.0275(11) 0.0354(11) 0.0026(9) 0.0000(9) -0.0013(9)
P2 0.0230(10) 0.0265(11) 0.0194(9) -0.0009(8) 0.0019(8) -0.0032(8)
O1 0.024(3) 0.029(3) 0.027(3) 0.000(2) 0.005(2) 0.002(2)
O2 0.028(3) 0.043(3) 0.030(3) 0.006(2) 0.002(2) 0.000(2)
N1 0.031(3) 0.025(3) 0.019(3) 0.003(2) 0.001(3) -0.004(3)
N2 0.028(4) 0.048(4) 0.018(3) 0.004(3) -0.001(3) -0.002(3)
C1 0.043(5) 0.024(4) 0.021(4) 0.005(3) 0.012(4) -0.001(4)
C2 0.034(5) 0.021(4) 0.028(4) 0.006(3) 0.000(3) -0.007(3)
C3 0.018(4) 0.046(5) 0.028(4) 0.005(3) -0.004(3) 0.001(3)
C4 0.039(5) 0.047(5) 0.019(4) 0.003(3) -0.001(3) -0.011(4)
C5 0.045(5) 0.028(5) 0.052(5) -0.001(4) -0.020(4) -0.001(4)
C6 0.026(5) 0.057(6) 0.087(7) -0.014(5) -0.001(5) 0.007(4)
C7 0.088(7) 0.030(5) 0.080(7) 0.012(5) -0.022(5) 0.017(5)
C8 0.048(5) 0.031(5) 0.052(5) 0.008(4) 0.014(4) -0.008(4)
C9 0.043(5) 0.062(6) 0.085(7) 0.020(5) 0.024(5) -0.006(5)
C10 0.068(6) 0.057(6) 0.060(6) 0.018(5) 0.023(5) 0.006(5)
C11 0.086(7) 0.014(4) 0.059(6) 0.006(4) -0.038(5) -0.006(4)
C12 0.114(8) 0.054(6) 0.067(7) -0.015(5) -0.010(6) -0.017(6)
C13 0.097(7) 0.035(5) 0.054(6) 0.001(4) -0.026(5) -0.008(5)
C14 0.029(4) 0.023(4) 0.027(4) 0.006(3) -0.002(3) -0.001(3)
C15 0.044(5) 0.032(4) 0.020(4) -0.001(3) 0.007(3) 0.001(4)
C16 0.034(4) 0.032(4) 0.029(4) -0.006(3) -0.001(3) -0.005(3)
C17 0.032(4) 0.021(4) 0.023(4) 0.002(3) 0.010(3) -0.007(3)
C18 0.024(4) 0.034(4) 0.033(4) 0.004(3) 0.006(3) 0.009(3)
C19 0.036(5) 0.039(5) 0.029(4) -0.001(3) 0.013(3) 0.001(4)
C20 0.026(4) 0.028(4) 0.023(4) 0.001(3) 0.003(3) 0.002(3)
C21 0.032(4) 0.037(5) 0.038(4) 0.006(3) -0.006(4) 0.007(4)
C22 0.036(5) 0.042(5) 0.037(5) 0.015(4) 0.001(4) 0.001(4)
Os2 0.02852(16) 0.02646(17) 0.01827(14) -0.00134(12) 0.00521(12) -0.00427(13)
P3 0.0312(12) 0.0305(12) 0.0327(11) -0.0075(9) 0.0052(9) -0.0015(9)
P4 0.0385(12) 0.0315(12) 0.0238(10) -0.0072(9) 0.0073(9) -0.0067(9)
N3 0.031(3) 0.026(3) 0.021(3) -0.003(2) 0.005(3) -0.004(3)
N4 0.029(3) 0.033(4) 0.023(3) 0.001(3) 0.006(3) -0.006(3)
O3 0.036(3) 0.036(3) 0.022(3) 0.010(2) 0.003(2) -0.006(2)
O4 0.033(3) 0.044(3) 0.018(3) 0.007(2) 0.005(2) 0.004(2)
C23 0.047(5) 0.036(5) 0.015(4) -0.001(3) -0.001(3) -0.003(4)
C24 0.025(4) 0.045(5) 0.029(4) 0.002(4) 0.003(3) -0.009(4)
C25 0.025(4) 0.054(5) 0.029(4) 0.008(4) -0.002(3) -0.002(4)
C26 0.032(4) 0.022(4) 0.029(4) -0.006(3) 0.015(3) -0.002(3)
C27 0.039(5) 0.036(5) 0.055(5) -0.025(4) 0.013(4) -0.011(4)
C28 0.043(5) 0.036(5) 0.069(6) -0.017(4) 0.023(4) -0.014(4)
C29 0.032(5) 0.094(7) 0.049(5) -0.024(5) 0.002(4) -0.002(5)
C30 0.042(5) 0.032(5) 0.063(6) -0.010(4) -0.003(4) -0.002(4)
C36 0.043(5) 0.029(5) 0.052(5) -0.001(4) 0.014(4) -0.007(4)
C37 0.047(5) 0.031(5) 0.045(5) 0.007(4) 0.014(4) 0.005(4)
C38 0.092(7) 0.027(5) 0.073(6) -0.010(4) 0.007(5) -0.005(5)
C39 0.078(7) 0.060(6) 0.039(5) -0.009(4) -0.009(5) 0.005(5)
C40 0.087(7) 0.098(8) 0.022(4) -0.005(5) -0.006(4) 0.009(6)
C41 0.070(7) 0.078(7) 0.096(8) -0.011(6) -0.041(6) -0.011(6)
C42 0.062(6) 0.037(5) 0.043(5) -0.011(4) 0.029(4) -0.005(4)
C43 0.037(5) 0.059(6) 0.043(5) -0.010(4) 0.011(4) 0.001(4)
C44 0.059(6) 0.077(7) 0.050(5) -0.002(5) 0.035(5) 0.004(5)
Os3 0.0425(2) 0.03538(19) 0.02562(16) 0.00831(14) 0.00541(14) -0.00226(15)
P5 0.0646(15) 0.0431(14) 0.0244(11) 0.0078(10) 0.0054(10) -0.0055(11)
P6 0.0382(13) 0.0365(13) 0.0380(12) 0.0061(9) 0.0020(10) 0.0063(10)
O5 0.046(3) 0.063(4) 0.034(3) 0.020(3) 0.002(3) -0.005(3)
O6 0.038(3) 0.037(3) 0.020(3) 0.008(2) 0.009(2) 0.008(2)
N5 0.036(4) 0.034(4) 0.022(3) 0.002(3) -0.005(3) 0.003(3)
N6 0.047(5) 0.050(5) 0.016(3) 0.011(3) 0.006(3) -0.006(3)
C45 0.031(5) 0.035(5) 0.032(4) -0.003(4) 0.008(4) -0.006(4)
C46 0.044(5) 0.076(7) 0.039(5) 0.006(5) 0.007(4) 0.006(5)
C47 0.042(5) 0.103(7) 0.032(5) 0.033(5) -0.003(4) -0.005(5)
C48 0.041(5) 0.062(6) 0.032(5) 0.003(4) 0.008(4) -0.022(4)
C49 0.093(7) 0.060(6) 0.032(5) 0.009(4) 0.011(5) 0.009(5)
C50 0.054(5) 0.042(5) 0.033(5) 0.010(4) -0.001(4) -0.001(4)
C51 0.039(6) 0.121(9) 0.083(7) 0.017(6) 0.018(5) -0.039(5)
C52 0.064(6) 0.074(7) 0.043(5) -0.006(5) 0.020(5) -0.012(5)
C53 0.078(7) 0.115(9) 0.080(7) 0.038(6) 0.026(6) -0.011(6)
C54 0.076(7) 0.093(8) 0.058(6) 0.009(5) 0.001(5) 0.032(6)
C55 0.099(7) 0.051(6) 0.028(5) 0.005(4) -0.012(5) -0.007(5)
C56 0.150(10) 0.068(7) 0.029(5) 0.002(5) 0.000(6) -0.020(6)
C57 0.099(7) 0.061(6) 0.027(4) 0.018(4) -0.006(5) -0.021(5)
C58 0.055(6) 0.036(5) 0.054(5) -0.001(4) 0.012(4) 0.006(4)
C59 0.082(6) 0.040(5) 0.038(5) 0.009(4) 0.011(4) -0.001(5)
C61 0.050(6) 0.076(7) 0.055(6) 0.006(5) 0.012(5) -0.015(5)
C62 0.072(6) 0.048(6) 0.074(7) 0.012(5) 0.028(5) -0.016(5)
C64 0.072(7) 0.046(6) 0.070(7) 0.003(5) -0.010(5) 0.008(5)
C65 0.073(7) 0.063(6) 0.060(6) 0.026(5) -0.010(5) 0.002(5)
Os4 0.0525(2) 0.0497(2) 0.01918(16) 0.00334(15) 0.00516(15) -0.00017(17)
P7 0.105(2) 0.0497(16) 0.0248(12) 0.0028(11) 0.0074(13) -0.0017(14)
P8 0.106(2) 0.0743(19) 0.0321(14) -0.0014(12) -0.0167(14) 0.0352(16)
O7 0.053(4) 0.081(4) 0.025(3) 0.010(3) 0.010(3) -0.022(3)
O8 0.036(3) 0.049(3) 0.024(3) -0.002(2) 0.005(2) -0.008(3)
N7 0.034(4) 0.047(4) 0.016(3) 0.002(3) -0.005(3) -0.011(3)
N8 0.032(4) 0.038(4) 0.019(3) 0.008(3) 0.006(3) -0.005(3)
C67 0.032(5) 0.028(4) 0.030(4) 0.005(3) 0.000(4) -0.003(3)
C68 0.032(5) 0.052(5) 0.026(4) 0.002(4) -0.001(3) -0.007(4)
C69 0.030(4) 0.052(5) 0.025(4) 0.005(4) 0.005(3) 0.000(4)
C70 0.041(5) 0.052(5) 0.030(4) 0.005(4) -0.002(4) -0.015(4)
C71 0.053(6) 0.093(7) 0.024(5) -0.003(4) -0.011(4) 0.024(5)
C72 0.077(7) 0.080(7) 0.047(6) 0.016(5) 0.016(5) 0.026(5)
C73 0.111(9) 0.088(8) 0.134(10) -0.027(7) -0.057(8) 0.046(7)
C74 0.110(9) 0.066(7) 0.078(8) 0.006(6) 0.003(7) -0.025(6)
C77 0.185(12) 0.077(8) 0.035(6) -0.016(5) 0.012(7) 0.067(8)
C79 0.126(9) 0.067(7) 0.065(7) -0.002(5) 0.031(6) 0.008(6)
C80 0.050(6) 0.069(8) 0.108(9) -0.010(6) 0.012(6) 0.003(5)
C81 0.102(9) 0.134(11) 0.117(10) 0.003(8) 0.028(8) -0.029(8)
C82 0.090(9) 0.122(11) 0.145(11) -0.011(8) 0.014(8) 0.000(8)
C83 0.156(11) 0.052(7) 0.062(7) -0.019(5) -0.022(7) 0.003(7)
C84 0.120(9) 0.137(10) 0.043(6) 0.005(6) 0.026(6) -0.042(8)

loop_
_atom_type_symbol
_atom_type_description
_atom_type_scat_dispersion_real
_atom_type_scat_dispersion_imag
_atom_type_scat_source
C C 0.0033 0.0016 'International Tables Vol C Tables 4.2.6.8 and 6.1.1.4'
H H 0.0000 0.0000 'International Tables Vol C Tables 4.2.6.8 and 6.1.1.4'
N N 0.0061 0.0033 'International Tables Vol C Tables 4.2.6.8 and 6.1.1.4'
O O 0.0106 0.0060 'International Tables Vol C Tables 4.2.6.8 and 6.1.1.4'
P P 0.1023 0.0942 'International Tables Vol C Tables 4.2.6.8 and 6.1.1.4'
Os Os -1.2165 7.6030 'International Tables Vol C Tables 4.2.6.8 and 6.1.1.4'

loop_
_geom_angle_atom_site_label_1
_geom_angle_atom_site_label_2
_geom_angle_atom_site_label_3
_geom_angle
N1 Os1 O1 58.85(17)
N1 Os1 P1 95.48(13)
O1 Os1 P1 92.91(11)
N1 Os1 P2 94.15(13)
O1 Os1 P2 92.65(11)
P1 Os1 P2 170.34(6)
N1 Os1 H01 92(2)
O1 Os1 H01 151(2)
P1 Os1 H01 85.2(18)
P2 Os1 H01 93.8(18)
N1 Os1 H02 145(2)
O1 Os1 H02 155(2)
P1 Os1 H02 88.7(19)
P2 Os1 H02 82.9(19)
H01 Os1 H02 54(2)
N1 Os1 H03 158.4(19)
O1 Os1 H03 99.6(19)
P1 Os1 H03 87.2(18)
P2 Os1 H03 84.1(18)
H01 Os1 H03 110(3)
H02 Os1 H03 56(2)
C8 P1 C5 102.1(3)
C8 P1 C11 104.3(4)
C5 P1 C11 103.2(3)
C8 P1 Os1 119.6(2)
C5 P1 Os1 112.0(2)
C11 P1 Os1 113.8(2)
C14 P2 C20 108.5(3)
C14 P2 C17 101.7(3)
C20 P2 C17 101.8(3)
C14 P2 Os1 116.2(2)
C20 P2 Os1 114.0(2)
C17 P2 Os1 113.0(2)
C2 O1 Os1 93.5(4)
C2 N1 C1 123.6(6)
C2 N1 Os1 95.1(4)
C1 N1 Os1 141.3(4)
C4 N2 C1 121.9(6)
C4 N2 H2 118.3
C1 N2 H2 119.1
O2 C1 N1 123.6(6)
O2 C1 N2 121.4(6)
N1 C1 N2 115.0(6)
O1 C2 N1 112.6(6)
O1 C2 C3 127.6(6)
N1 C2 C3 119.8(6)
C4 C3 C2 116.1(6)
C4 C3 H3 122.0
C2 C3 H3 122.0
C3 C4 N2 123.6(6)
C3 C4 H4A 118.2
N2 C4 H4A 118.2
C6 C5 C7 110.7(6)
C6 C5 P1 110.9(5)
C7 C5 P1 118.5(5)
C6 C5 H5 105.2
C7 C5 H5 105.2
P1 C5 H5 105.2
C5 C6 H6A 109.5
C5 C6 H6B 109.5
H6A C6 H6B 109.5
C5 C6 H6C 109.5
H6A C6 H6C 109.5
H6B C6 H6C 109.5
C5 C7 H7A 109.5
C5 C7 H7B 109.5
H7A C7 H7B 109.5
C5 C7 H7C 109.5
H7A C7 H7C 109.5
H7B C7 H7C 109.5
C10 C8 C9 109.9(6)
C10 C8 P1 113.7(5)
C9 C8 P1 109.0(5)
C10 C8 H8A 108.0
C9 C8 H8A 108.0
P1 C8 H8A 108.0
C8 C9 H9A 109.5
C8 C9 H9B 109.5
H9A C9 H9B 109.5
C8 C9 H9C 109.5
H9A C9 H9C 109.5
H9B C9 H9C 109.5
C8 C10 H10A 109.5
C8 C10 H10B 109.5
H10A C10 H10B 109.5
C8 C10 H10C 109.5
H10A C10 H10C 109.5
H10B C10 H10C 109.5
C12 C11 C13 107.8(6)
C12 C11 P1 115.1(5)
C13 C11 P1 114.4(5)
C12 C11 H11 106.3
C13 C11 H11 106.3
P1 C11 H11 106.3
C11 C12 H12A 109.5
C11 C12 H12B 109.5
H12A C12 H12B 109.5
C11 C12 H12C 109.5
H12A C12 H12C 109.5
H12B C12 H12C 109.5
C11 C13 H13A 109.5
C11 C13 H13B 109.5
H13A C13 H13B 109.5
C11 C13 H13C 109.5
H13A C13 H13C 109.5
H13B C13 H13C 109.5
C15 C14 C16 109.7(5)
C15 C14 P2 112.3(4)
C16 C14 P2 117.9(4)
C15 C14 H14 105.3
C16 C14 H14 105.3
P2 C14 H14 105.3
C14 C15 H15A 109.5
C14 C15 H15B 109.5
H15A C15 H15B 109.5
C14 C15 H15C 109.5
H15A C15 H15C 109.5
H15B C15 H15C 109.5
C14 C16 H16A 109.5
C14 C16 H16B 109.5
H16A C16 H16B 109.5
C14 C16 H16C 109.5
H16A C16 H16C 109.5
H16B C16 H16C 109.5
C18 C17 C19 110.7(5)
C18 C17 P2 110.2(4)
C19 C17 P2 112.2(4)
C18 C17 H17 107.9
C19 C17 H17 107.9
P2 C17 H17 107.9
C17 C18 H18A 109.5
C17 C18 H18B 109.5
H18A C18 H18B 109.5
C17 C18 H18C 109.5
H18A C18 H18C 109.5
H18B C18 H18C 109.5
C17 C19 H19A 109.5
C17 C19 H19B 109.5
H19A C19 H19B 109.5
C17 C19 H19C 109.5
H19A C19 H19C 109.5
H19B C19 H19C 109.5
C21 C20 C22 109.5(5)
C21 C20 P2 114.5(4)
C22 C20 P2 116.3(4)
C21 C20 H20 105.1
C22 C20 H20 105.1
P2 C20 H20 105.1
C20 C21 H21A 109.5
C20 C21 H21B 109.5
H21A C21 H21B 109.5
C20 C21 H21C 109.5
H21A C21 H21C 109.5
H21B C21 H21C 109.5
C20 C22 H22A 109.5
C20 C22 H22B 109.5
H22A C22 H22B 109.5
C20 C22 H22C 109.5
H22A C22 H22C 109.5
H22B C22 H22C 109.5
N3 Os2 O3 59.41(16)
N3 Os2 P3 93.88(13)
O3 Os2 P3 91.88(12)
N3 Os2 P4 94.69(13)
O3 Os2 P4 92.12(12)
P3 Os2 P4 171.42(6)
N3 Os2 H04 91.5(19)
O3 Os2 H04 150.8(19)
P3 Os2 H04 92.4(18)
P4 Os2 H04 87.8(18)
N3 Os2 H05 152.3(19)
O3 Os2 H05 147.3(19)
P3 Os2 H05 92.3(18)
P4 Os2 H05 80.3(18)
H04 Os2 H05 61(2)
N3 Os2 H06 148.1(19)
O3 Os2 H06 89.1(19)
P3 Os2 H06 92.0(18)
P4 Os2 H06 80.5(18)
H04 Os2 H06 120(3)
H05 Os2 H06 58(2)
C30 P3 C27 104.0(3)
C30 P3 C33B 98.3(5)
C27 P3 C33B 103.0(5)
C30 P3 C33A 108.1(5)
C27 P3 C33A 99.3(5)
C33B P3 C33A 9.9(8)
C30 P3 Os2 114.1(2)
C27 P3 Os2 115.6(2)
C33B P3 Os2 119.5(4)
C33A P3 Os2 114.3(4)
C36 P4 C42 102.7(3)
C36 P4 C39 101.5(3)
C42 P4 C39 101.9(4)
C36 P4 Os2 117.5(2)
C42 P4 Os2 115.3(2)
C39 P4 Os2 115.7(3)
C26 N3 C23 122.0(6)
C26 N3 Os2 143.4(4)
C23 N3 Os2 93.9(4)
C24 N4 C26 123.9(6)
C24 N4 H4 119.6
C26 N4 H4 115.7
C23 O3 Os2 95.0(4)
O3 C23 N3 111.7(6)
O3 C23 C25 128.8(6)
N3 C23 C25 119.5(6)
C25 C24 N4 119.9(6)
C25 C24 H24 122.5
N4 C24 H24 117.6
C24 C25 C23 118.8(6)
C24 C25 H25 120.6
C23 C25 H25 120.6
O4 C26 N3 123.7(6)
O4 C26 N4 120.6(6)
N3 C26 N4 115.7(6)
C28 C27 C29 108.5(6)
C28 C27 P3 113.7(5)
C29 C27 P3 111.8(5)
C28 C27 H27 107.5
C29 C27 H27 107.5
P3 C27 H27 107.5
C27 C28 H28A 109.5
C27 C28 H28B 109.5
H28A C28 H28B 109.5
C27 C28 H28C 109.5
H28A C28 H28C 109.5
H28B C28 H28C 109.5
C27 C29 H29A 109.5
C27 C29 H29B 109.5
H29A C29 H29B 109.5
C27 C29 H29C 109.5
H29A C29 H29C 109.5
H29B C29 H29C 109.5
C31A C30 C32B 97.2(11)
C31A C30 C32A 114.5(8)
C32B C30 C32A 86.1(8)
C31A C30 C31B 12.3(13)
C32B C30 C31B 109.1(7)
C32A C30 C31B 117.4(11)
C31A C30 P3 119.7(9)
C32B C30 P3 121.1(8)
C32A C30 P3 113.0(6)
C31B C30 P3 109.1(8)
C31A C30 H30A 102.1
C32B C30 H30A 20.8
C32A C30 H30A 102.1
C31B C30 H30A 112.0
P3 C30 H30A 102.1
C31A C30 H30B 106.5
C32B C30 H30B 105.5
C32A C30 H30B 20.0
C31B C30 H30B 105.5
P3 C30 H30B 105.5
H30A C30 H30B 122.1
C30 C31A H31A 109.5
C30 C31A H31B 109.5
C30 C31A H31C 109.5
C30 C32A H32A 109.5
C30 C32A H32B 109.5
C30 C32A H32C 109.5
C30 C31B H31D 109.5
C30 C31B H31E 109.5
H31D C31B H31E 109.5
C30 C31B H31F 109.5
H31D C31B H31F 109.5
H31E C31B H31F 109.5
C30 C32B H32D 109.5
C30 C32B H32E 109.5
H32D C32B H32E 109.5
C30 C32B H32F 109.5
H32D C32B H32F 109.5
H32E C32B H32F 109.5
C34A C33A C35A 101.7(7)
C34A C33A P3 112.6(11)
C35A C33A P3 125.7(10)
C34A C33A H33A 105.0
C35A C33A H33A 105.0
P3 C33A H33A 105.0
C34B C33B C35B 106.2(7)
C34B C33B P3 117.9(9)
C35B C33B P3 109.5(9)
C34B C33B H33B 107.6
C35B C33B H33B 107.6
P3 C33B H33B 107.6
C33B C34B H34D 109.5
C33B C34B H34E 109.5
H34D C34B H34E 109.5
C33B C34B H34F 109.5
H34D C34B H34F 109.5
H34E C34B H34F 109.5
C33B C35B H35D 109.5
C33B C35B H35E 109.5
H35D C35B H35E 109.5
C33B C35B H35F 109.5
H35D C35B H35F 109.5
H35E C35B H35F 109.5
C37 C36 C38 110.3(6)
C37 C36 P4 115.0(5)
C38 C36 P4 114.5(5)
C37 C36 H36 105.3
C38 C36 H36 105.3
P4 C36 H36 105.3
C36 C37 H37A 109.5
C36 C37 H37B 109.5
H37A C37 H37B 109.5
C36 C37 H37C 109.5
H37A C37 H37C 109.5
H37B C37 H37C 109.5
C36 C38 H38A 109.5
C36 C38 H38B 109.5
H38A C38 H38B 109.5
C36 C38 H38C 109.5
H38A C38 H38C 109.5
H38B C38 H38C 109.5
C41 C39 C40 111.4(7)
C41 C39 P4 113.1(6)
C40 C39 P4 110.8(5)
C41 C39 H39 107.1
C40 C39 H39 107.1
P4 C39 H39 107.1
C39 C40 H40A 109.5
C39 C40 H40B 109.5
H40A C40 H40B 109.5
C39 C40 H40C 109.5
H40A C40 H40C 109.5
H40B C40 H40C 109.5
C39 C41 H41A 109.5
C39 C41 H41B 109.5
H41A C41 H41B 109.5
C39 C41 H41C 109.5
H41A C41 H41C 109.5
H41B C41 H41C 109.5
C44 C42 C43 109.1(6)
C44 C42 P4 113.2(5)
C43 C42 P4 114.0(5)
C44 C42 H42 106.6
C43 C42 H42 106.6
P4 C42 H42 106.6
C42 C43 H43A 109.5
C42 C43 H43B 109.5
H43A C43 H43B 109.5
C42 C43 H43C 109.5
H43A C43 H43C 109.5
H43B C43 H43C 109.5
C42 C44 H44A 109.5
C42 C44 H44B 109.5
H44A C44 H44B 109.5
C42 C44 H44C 109.5
H44A C44 H44C 109.5
H44B C44 H44C 109.5
N5 Os3 O5 59.60(18)
N5 Os3 P6 94.02(15)
O5 Os3 P6 91.14(14)
N5 Os3 P5 96.22(15)
O5 Os3 P5 91.28(14)
P6 Os3 P5 169.27(7)
N5 Os3 H07 148(2)
O5 Os3 H07 89(2)
P6 Os3 H07 85(2)
P5 Os3 H07 84(2)
N5 Os3 H08 151(3)
O5 Os3 H08 148(3)
P6 Os3 H08 82(2)
P5 Os3 H08 90(2)
H07 Os3 H08 60(3)
N5 Os3 H09 90(2)
O5 Os3 H09 149(2)
P6 Os3 H09 95(2)
P5 Os3 H09 88(2)
H07 Os3 H09 122(3)
H08 Os3 H09 62(3)
C49 P5 C55 103.2(3)
C49 P5 C52 98.5(4)
C55 P5 C52 103.0(4)
C49 P5 Os3 120.8(3)
C55 P5 Os3 113.3(3)
C52 P5 Os3 115.6(3)
C61 P6 C58 102.3(4)
C61 P6 C64 102.0(4)
C58 P6 C64 101.8(4)
C61 P6 Os3 115.9(3)
C58 P6 Os3 118.1(2)
C64 P6 Os3 114.5(3)
C48 O5 Os3 94.0(4)
C48 N5 C45 121.0(6)
C48 N5 Os3 93.7(4)
C45 N5 Os3 145.2(5)
C45 N6 C46 124.4(7)
C45 N6 H6 114(4)
C46 N6 H6 121(4)
O6 C45 N6 120.3(6)
O6 C45 N5 123.7(6)
N6 C45 N5 115.8(6)
C47 C46 N6 118.7(7)
C47 C46 H46 120.6
N6 C46 H46 120.6
C46 C47 C48 118.1(7)
C46 C47 H47 120.9
C48 C47 H47 120.9
O5 C48 N5 112.6(7)
O5 C48 C47 125.6(7)
N5 C48 C47 121.7(7)
C50 C49 C51 109.5(6)
C50 C49 P5 113.1(5)
C51 C49 P5 110.7(5)
C50 C49 H49 107.8
C51 C49 H49 107.8
P5 C49 H49 107.8
C49 C50 H50A 109.5
C49 C50 H50B 109.5
H50A C50 H50B 109.5
C49 C50 H50C 109.5
H50A C50 H50C 109.5
H50B C50 H50C 109.5
C49 C51 H51A 109.5
C49 C51 H51B 109.5
H51A C51 H51B 109.5
C49 C51 H51C 109.5
H51A C51 H51C 109.5
H51B C51 H51C 109.5
C54 C52 C53 110.7(7)
C54 C52 P5 114.2(5)
C53 C52 P5 112.5(6)
C54 C52 H52 106.3
C53 C52 H52 106.3
P5 C52 H52 106.3
C52 C53 H53A 109.5
C52 C53 H53B 109.5
H53A C53 H53B 109.5
C52 C53 H53C 109.5
H53A C53 H53C 109.5
H53B C53 H53C 109.5
C52 C54 H54A 109.5
C52 C54 H54B 109.5
H54A C54 H54B 109.5
C52 C54 H54C 109.5
H54A C54 H54C 109.5
H54B C54 H54C 109.5
C56 C55 C57 109.2(6)
C56 C55 P5 115.4(6)
C57 C55 P5 115.0(5)
C56 C55 H55 105.4
C57 C55 H55 105.4
P5 C55 H55 105.4
C55 C56 H56A 109.5
C55 C56 H56B 109.5
H56A C56 H56B 109.5
C55 C56 H56C 109.5
H56A C56 H56C 109.5
H56B C56 H56C 109.5
C55 C57 H57A 109.5
C55 C57 H57B 109.5
H57A C57 H57B 109.5
C55 C57 H57C 109.5
H57A C57 H57C 109.5
H57B C57 H57C 109.5
C60B C58 C60A 86.6(9)
C60B C58 C59 105.2(8)
C60A C58 C59 116.7(8)
C60B C58 P6 119.1(8)
C60A C58 P6 114.0(7)
C59 C58 P6 112.7(5)
C60B C58 H58A 19.0
C60A C58 H58A 103.8
C59 C58 H58A 103.8
P6 C58 H58A 103.8
C60B C58 H58B 106.3
C60A C58 H58B 20.2
C59 C58 H58B 106.3
P6 C58 H58B 106.3
H58A C58 H58B 124.0
C58 C59 H59A 109.5
C58 C59 H59B 109.5
H59A C59 H59B 109.5
C58 C59 H59C 109.5
H59A C59 H59C 109.5
H59B C59 H59C 109.5
C58 C60A H60A 109.5
C58 C60A H60B 109.5
C58 C60A H60C 109.5
C58 C60B H60D 109.5
C58 C60B H60E 109.5
H60D C60B H60E 109.5
C58 C60B H60F 109.5
H60D C60B H60F 109.5
H60E C60B H60F 109.5
C63A C61 C62 113.9(7)
C63A C61 C63B 59.7(10)
C62 C61 C63B 117.1(12)
C63A C61 P6 114.8(6)
C62 C61 P6 113.8(5)
C63B C61 P6 125.2(12)
C63A C61 H61A 104.2
C62 C61 H61A 104.2
C63B C61 H61A 44.7
P6 C61 H61A 104.2
C63A C61 H61B 36.9
C62 C61 H61B 96.6
C63B C61 H61B 96.6
P6 C61 H61B 96.6
H61A C61 H61B 141.1
C61 C62 H62A 109.5
C61 C62 H62B 109.5
H62A C62 H62B 109.5
C61 C62 H62C 109.5
H62A C62 H62C 109.5
H62B C62 H62C 109.5
C61 C63A H63A 109.5
C61 C63A H63B 109.5
C61 C63A H63C 109.5
C61 C63B H63D 109.5
C61 C63B H63E 109.5
H63D C63B H63E 109.5
C61 C63B H63F 109.5
H63D C63B H63F 109.5
H63E C63B H63F 109.5
C66A C64 C65 106.5(9)
C66A C64 C66B 85.5(10)
C65 C64 C66B 120.5(9)
C66A C64 P6 116.4(8)
C65 C64 P6 112.8(6)
C66B C64 P6 112.3(8)
C66A C64 H64A 106.9
C65 C64 H64A 106.9
C66B C64 H64A 22.3
P6 C64 H64A 106.9
C66A C64 H64B 18.6
C65 C64 H64B 102.8
C66B C64 H64B 102.8
P6 C64 H64B 102.8
H64A C64 H64B 124.8
C64 C65 H65A 109.5
C64 C65 H65B 109.5
H65A C65 H65B 109.5
C64 C65 H65C 109.5
H65A C65 H65C 109.5
H65B C65 H65C 109.5
C64 C66A H66A 109.5
C64 C66A H66B 109.5
C64 C66A H66C 109.5
C64 C66B H66D 109.5
C64 C66B H66E 109.5
H66D C66B H66E 109.5
C64 C66B H66F 109.5
H66D C66B H66F 109.5
H66E C66B H66F 109.5
N7 Os4 O7 59.28(18)
N7 Os4 P7 92.44(15)
O7 Os4 P7 90.19(14)
N7 Os4 P8 98.78(16)
O7 Os4 P8 91.10(14)
P7 Os4 P8 167.64(9)
N7 Os4 H010 156.4(19)
O7 Os4 H010 97.4(19)
P7 Os4 H010 91.1(18)
P8 Os4 H010 76.5(18)
N7 Os4 H011 143(2)
O7 Os4 H011 155(2)
P7 Os4 H011 80.3(18)
P8 Os4 H011 93.6(18)
H010 Os4 H011 60(2)
N7 Os4 H012 95(2)
O7 Os4 H012 154(2)
P7 Os4 H012 86(2)
P8 Os4 H012 98(2)
H010 Os4 H012 108(3)
H011 Os4 H012 49(2)
C71 P7 C77 106.9(4)
C71 P7 C74 98.1(4)
C77 P7 C74 100.0(4)
C71 P7 Os4 119.5(3)
C77 P7 Os4 117.6(3)
C74 P7 Os4 111.2(3)
C86 P8 C83 108.2(4)
C86 P8 C80 103.8(4)
C83 P8 C80 100.5(5)
C86 P8 Os4 119.9(3)
C83 P8 Os4 112.1(3)
C80 P8 Os4 110.2(3)
C68 O7 Os4 93.2(4)
C68 N7 C67 120.4(6)
C68 N7 Os4 96.5(4)
C67 N7 Os4 143.0(4)
C69 N8 C67 122.0(6)
C69 N8 H8 128.7
C67 N8 H8 109.2
O8 C67 N7 123.6(6)
O8 C67 N8 120.1(6)
N7 C67 N8 116.2(6)
O7 C68 N7 110.8(6)
O7 C68 C70 125.5(7)
N7 C68 C70 123.5(7)
C70 C69 N8 121.5(6)
C70 C69 H69 128.3
N8 C69 H69 109.8
C69 C70 C68 115.7(7)
C69 C70 H70 122.2
C68 C70 H70 122.2
C72 C71 C73 102.5(7)
C72 C71 P7 116.3(5)
C73 C71 P7 105.5(6)
C72 C71 H71 110.7
C73 C71 H71 110.7
P7 C71 H71 110.7
C71 C72 H72A 109.5
C71 C72 H72B 109.5
H72A C72 H72B 109.5
C71 C72 H72C 109.5
H72A C72 H72C 109.5
H72B C72 H72C 109.5
C71 C73 H73A 109.5
C71 C73 H73B 109.5
H73A C73 H73B 109.5
C71 C73 H73C 109.5
H73A C73 H73C 109.5
H73B C73 H73C 109.5
C76B C74 C75B 114.7(9)
C76B C74 C76A 24.1(10)
C75B C74 C76A 91.4(11)
C76B C74 C75A 130.4(12)
C75B C74 C75A 16.6(14)
C76A C74 C75A 106.5(8)
C76B C74 P7 106.5(10)
C75B C74 P7 119.5(13)
C76A C74 P7 116.6(8)
C75A C74 P7 105.5(11)
C76B C74 H74A 94.5
C75B C74 H74A 109.4
C76A C74 H74A 109.3
C75A C74 H74A 109.3
P7 C74 H74A 109.3
C76B C74 H74B 104.9
C75B C74 H74B 104.9
C76A C74 H74B 119.4
C75A C74 H74B 102.2
P7 C74 H74B 104.9
H74A C74 H74B 10.4
C74 C75A H75A 109.5
C74 C75A H75B 109.5
C74 C75A H75C 109.5
C74 C75B H75D 109.5
C74 C75B H75E 109.5
H75D C75B H75E 109.5
C74 C75B H75F 109.5
H75D C75B H75F 109.5
H75E C75B H75F 109.5
C74 C76A H76A 109.5
C74 C76A H76B 109.5
C74 C76A H76C 109.5
C74 C76B H76D 109.5
C74 C76B H76E 109.5
H76D C76B H76E 109.5
C74 C76B H76F 109.5
H76D C76B H76F 109.5
H76E C76B H76F 109.5
C79 C77 C78A 112.1(7)
C79 C77 C78B 110.1(8)
C78A C77 C78B 17.3(17)
C79 C77 P7 115.1(6)
C78A C77 P7 114.9(9)
C78B C77 P7 102.6(11)
C79 C77 H77A 104.4
C78A C77 H77A 104.4
C78B C77 H77A 120.6
P7 C77 H77A 104.4
C79 C77 H77B 109.6
C78A C77 H77B 93.3
C78B C77 H77B 109.6
P7 C77 H77B 109.6
H77A C77 H77B 11.1
C77 C78A H78A 109.5
C77 C78A H78B 109.5
H78A C78A H78B 109.5
C77 C78A H78C 109.5
H78A C78A H78C 109.5
H78B C78A H78C 109.5
C77 C78B H78D 109.5
C77 C78B H78E 109.5
H78D C78B H78E 109.5
C77 C78B H78F 109.5
H78D C78B H78F 109.5
H78E C78B H78F 109.5
C77 C79 H79A 109.5
C77 C79 H79B 109.5
H79A C79 H79B 109.5
C77 C79 H79C 109.5
H79A C79 H79C 109.5
H79B C79 H79C 109.5
C81 C80 C82 114.5(9)
C81 C80 P8 115.2(7)
C82 C80 P8 115.8(7)
C81 C80 H80 102.9
C82 C80 H80 102.9
P8 C80 H80 102.9
C80 C81 H81A 109.5
C80 C81 H81B 109.5
H81A C81 H81B 109.5
C80 C81 H81C 109.5
H81A C81 H81C 109.5
H81B C81 H81C 109.5
C80 C82 H82A 109.5
C80 C82 H82B 109.5
H82A C82 H82B 109.5
C80 C82 H82C 109.5
H82A C82 H82C 109.5
H82B C82 H82C 109.5
C84 C83 C85B 116.7(10)
C84 C83 C85A 111.7(9)
C85B C83 C85A 16.6(19)
C84 C83 P8 116.8(6)
C85B C83 P8 118.9(11)
C85A C83 P8 112.8(10)
C84 C83 H83A 104.7
C85B C83 H83A 88.1
C85A C83 H83A 104.7
P8 C83 H83A 104.7
C84 C83 H83B 99.3
C85B C83 H83B 99.3
C85A C83 H83B 115.9
P8 C83 H83B 99.3
H83A C83 H83B 11.1
C83 C85A H85A 109.5
C83 C85A H85B 109.5
H85A C85A H85B 109.5
C83 C85A H85C 109.5
H85A C85A H85C 109.5
H85B C85A H85C 109.5
C83 C85B H85D 109.5
C83 C85B H85E 109.5
H85D C85B H85E 109.5
C83 C85B H85F 109.5
H85D C85B H85F 109.5
H85E C85B H85F 109.5
C83 C84 H84A 109.5
C83 C84 H84B 109.5
H84A C84 H84B 109.5
C83 C84 H84C 109.5
H84A C84 H84C 109.5
H84B C84 H84C 109.5
C87 C86 C88 113.2(7)
C87 C86 P8 115.6(7)
C88 C86 P8 107.3(6)
C87 C86 H86 106.8
C88 C86 H86 106.8
P8 C86 H86 106.8
C86 C87 H87A 109.5
C86 C87 H87B 109.5
H87A C87 H87B 109.5
C86 C87 H87C 109.5
H87A C87 H87C 109.5
H87B C87 H87C 109.5
C86 C88 H88A 109.5
C86 C88 H88B 109.5
H88A C88 H88B 109.5
C86 C88 H88C 109.5
H88A C88 H88C 109.5
H88B C88 H88C 109.5

loop_
_geom_bond_atom_site_label_1
_geom_bond_atom_site_label_2
_geom_bond_distance
Os1 N1 2.175(5)
Os1 O1 2.266(4)
Os1 P1 2.3330(18)
Os1 P2 2.3442(17)
Os1 H01 1.585(10)
Os1 H02 1.584(10)
Os1 H03 1.589(10)
P1 C8 1.845(7)
P1 C5 1.866(7)
P1 C11 1.899(7)
P2 C14 1.859(6)
P2 C20 1.862(6)
P2 C17 1.874(6)
O1 C2 1.267(7)
O2 C1 1.237(7)
N1 C2 1.357(7)
N1 C1 1.379(7)
N2 C4 1.363(7)
N2 C1 1.385(7)
N2 H2 1.0838
C2 C3 1.432(8)
C3 C4 1.329(8)
C3 H3 0.9500
C4 H4A 0.9500
C5 C6 1.533(9)
C5 C7 1.556(8)
C5 H5 1.0000
C6 H6A 0.9800
C6 H6B 0.9800
C6 H6C 0.9800
C7 H7A 0.9800
C7 H7B 0.9800
C7 H7C 0.9800
C8 C10 1.546(9)
C8 C9 1.562(9)
C8 H8A 1.0000
C9 H9A 0.9800
C9 H9B 0.9800
C9 H9C 0.9800
C10 H10A 0.9800
C10 H10B 0.9800
C10 H10C 0.9800
C11 C12 1.504(9)
C11 C13 1.542(8)
C11 H11 1.0000
C12 H12A 0.9800
C12 H12B 0.9800
C12 H12C 0.9800
C13 H13A 0.9800
C13 H13B 0.9800
C13 H13C 0.9800
C14 C15 1.543(8)
C14 C16 1.545(8)
C14 H14 1.0000
C15 H15A 0.9800
C15 H15B 0.9800
C15 H15C 0.9800
C16 H16A 0.9800
C16 H16B 0.9800
C16 H16C 0.9800
C17 C18 1.524(7)
C17 C19 1.540(8)
C17 H17 1.0000
C18 H18A 0.9800
C18 H18B 0.9800
C18 H18C 0.9800
C19 H19A 0.9800
C19 H19B 0.9800
C19 H19C 0.9800
C20 C21 1.525(8)
C20 C22 1.537(8)
C20 H20 1.0000
C21 H21A 0.9800
C21 H21B 0.9800
C21 H21C 0.9800
C22 H22A 0.9800
C22 H22B 0.9800
C22 H22C 0.9800
Os2 N3 2.195(5)
Os2 O3 2.231(4)
Os2 P3 2.3414(18)
Os2 P4 2.3526(18)
Os2 H04 1.585(10)
Os2 H05 1.582(10)
Os2 H06 1.586(10)
P3 C30 1.847(7)
P3 C27 1.851(7)
P3 C33B 1.856(8)
P3 C33A 1.889(8)
P4 C36 1.859(7)
P4 C42 1.865(7)
P4 C39 1.881(7)
N3 C26 1.366(7)
N3 C23 1.371(7)
N4 C24 1.366(7)
N4 C26 1.373(7)
N4 H4 0.9971
O3 C23 1.279(7)
O4 C26 1.244(7)
C23 C25 1.412(9)
C24 C25 1.327(8)
C24 H24 1.1072
C25 H25 0.9500
C27 C28 1.522(8)
C27 C29 1.531(9)
C27 H27 1.0000
C28 H28A 0.9800
C28 H28B 0.9800
C28 H28C 0.9800
C29 H29A 0.9800
C29 H29B 0.9800
C29 H29C 0.9800
C30 C31A 1.507(9)
C30 C32B 1.522(8)
C30 C32A 1.524(8)
C30 C31B 1.558(8)
C30 H30A 1.0000
C30 H30B 1.0000
C31A H31A 0.9800
C31A H31B 0.9800
C31A H31C 0.9800
C32A H32A 0.9800
C32A H32B 0.9800
C32A H32C 0.9800
C31B H31D 0.9800
C31B H31E 0.9800
C31B H31F 0.9800
C32B H32D 0.9800
C32B H32E 0.9800
C32B H32F 0.9800
C33A C34A 1.525(9)
C33A C35A 1.567(9)
C33A H33A 1.0000
C34A H34A 0.9800
C34A H34B 0.9800
C34A H34C 0.9800
C35A H35A 0.9800
C35A H35B 0.9800
C35A H35C 0.9800
C33B C34B 1.538(9)
C33B C35B 1.564(9)
C33B H33B 1.0000
C34B H34D 0.9800
C34B H34E 0.9800
C34B H34F 0.9800
C35B H35D 0.9800
C35B H35E 0.9800
C35B H35F 0.9800
C36 C37 1.502(8)
C36 C38 1.550(9)
C36 H36 1.0000
C37 H37A 0.9800
C37 H37B 0.9800
C37 H37C 0.9800
C38 H38A 0.9800
C38 H38B 0.9800
C38 H38C 0.9800
C39 C41 1.517(10)
C39 C40 1.558(10)
C39 H39 1.0000
C40 H40A 0.9800
C40 H40B 0.9800
C40 H40C 0.9800
C41 H41A 0.9800
C41 H41B 0.9800
C41 H41C 0.9800
C42 C44 1.504(9)
C42 C43 1.524(8)
C42 H42 1.0000
C43 H43A 0.9800
C43 H43B 0.9800
C43 H43C 0.9800
C44 H44A 0.9800
C44 H44B 0.9800
C44 H44C 0.9800
Os3 N5 2.180(6)
Os3 O5 2.212(4)
Os3 P6 2.326(2)
Os3 P5 2.329(2)
Os3 H07 1.586(10)
Os3 H08 1.587(10)
Os3 H09 1.590(10)
P5 C49 1.830(8)
P5 C55 1.841(7)
P5 C52 1.915(8)
P6 C61 1.856(7)
P6 C58 1.880(7)
P6 C64 1.880(8)
O5 C48 1.282(7)
O6 C45 1.236(7)
N5 C48 1.341(8)
N5 C45 1.373(8)
N6 C45 1.371(8)
N6 C46 1.373(8)
N6 H6 0.78(5)
C46 C47 1.339(9)
C46 H46 0.9500
C47 C48 1.410(9)
C47 H47 0.9500
C49 C50 1.540(8)
C49 C51 1.597(7)
C49 H49 1.0000
C50 H50A 0.9800
C50 H50B 0.9800
C50 H50C 0.9800
C51 H51A 0.9800
C51 H51B 0.9800
C51 H51C 0.9800
C52 C54 1.493(9)
C52 C53 1.557(10)
C52 H52 1.0000
C53 H53A 0.9800
C53 H53B 0.9800
C53 H53C 0.9800
C54 H54A 0.9800
C54 H54B 0.9800
C54 H54C 0.9800
C55 C56 1.535(9)
C55 C57 1.538(9)
C55 H55 1.0000
C56 H56A 0.9800
C56 H56B 0.9800
C56 H56C 0.9800
C57 H57A 0.9800
C57 H57B 0.9800
C57 H57C 0.9800
C58 C60B 1.510(9)
C58 C60A 1.514(8)
C58 C59 1.515(8)
C58 H58A 1.0000
C58 H58B 1.0000
C59 H59A 0.9800
C59 H59B 0.9800
C59 H59C 0.9800
C60A H60A 0.9800
C60A H60B 0.9800
C60A H60C 0.9800
C60B H60D 0.9800
C60B H60E 0.9800
C60B H60F 0.9800
C61 C63A 1.510(8)
C61 C62 1.513(9)
C61 C63B 1.518(10)
C61 H61A 1.0000
C61 H61B 1.0000
C62 H62A 0.9800
C62 H62B 0.9800
C62 H62C 0.9800
C63A H63A 0.9800
C63A H63B 0.9800
C63A H63C 0.9800
C63B H63D 0.9800
C63B H63E 0.9800
C63B H63F 0.9800
C64 C66A 1.521(9)
C64 C65 1.537(10)
C64 C66B 1.547(9)
C64 H64A 1.0000
C64 H64B 1.0000
C65 H65A 0.9800
C65 H65B 0.9800
C65 H65C 0.9800
C66A H66A 0.9800
C66A H66B 0.9800
C66A H66C 0.9800
C66B H66D 0.9800
C66B H66E 0.9800
C66B H66F 0.9800
Os4 N7 2.168(5)
Os4 O7 2.253(5)
Os4 P7 2.298(2)
Os4 P8 2.310(2)
Os4 H010 1.592(10)
Os4 H011 1.580(10)
Os4 H012 1.575(10)
P7 C71 1.827(7)
P7 C77 1.835(8)
P7 C74 1.930(8)
P8 C86 1.720(9)
P8 C83 1.876(8)
P8 C80 1.996(8)
O7 C68 1.318(7)
O8 C67 1.244(7)
N7 C68 1.340(7)
N7 C67 1.366(8)
N8 C69 1.363(7)
N8 C67 1.382(7)
N8 H8 0.8986
C68 C70 1.390(8)
C69 C70 1.344(8)
C69 H69 1.0082
C70 H70 0.9500
C71 C72 1.487(9)
C71 C73 1.617(7)
C71 H71 1.0000
C72 H72A 0.9800
C72 H72B 0.9800
C72 H72C 0.9800
C73 H73A 0.9800
C73 H73B 0.9800
C73 H73C 0.9800
C74 C76B 1.491(9)
C74 C75B 1.530(9)
C74 C76A 1.540(9)
C74 C75A 1.583(9)
C74 H74A 1.0000
C74 H74B 1.0000
C75A H75A 0.9800
C75A H75B 0.9800
C75A H75C 0.9800
C75B H75D 0.9800
C75B H75E 0.9800
C75B H75F 0.9800
C76A H76A 0.9800
C76A H76B 0.9800
C76A H76C 0.9800
C76B H76D 0.9800
C76B H76E 0.9800
C76B H76F 0.9800
C77 C79 1.510(9)
C77 C78A 1.560(7)
C77 C78B 1.573(7)
C77 H77A 1.0000
C77 H77B 1.0000
C78A H78A 0.9800
C78A H78B 0.9800
C78A H78C 0.9800
C78B H78D 0.9800
C78B H78E 0.9800
C78B H78F 0.9800
C79 H79A 0.9800
C79 H79B 0.9800
C79 H79C 0.9800
C80 C81 1.460(11)
C80 C82 1.537(11)
C80 H80 1.0000
C81 H81A 0.9800
C81 H81B 0.9800
C81 H81C 0.9800
C82 H82A 0.9800
C82 H82B 0.9800
C82 H82C 0.9800
C83 C84 1.451(10)
C83 C85B 1.526(9)
C83 C85A 1.556(9)
C83 H83A 1.0000
C83 H83B 1.0000
C85A H85A 0.9800
C85A H85B 0.9800
C85A H85C 0.9800
C85B H85D 0.9800
C85B H85E 0.9800
C85B H85F 0.9800
C84 H84A 0.9800
C84 H84B 0.9800
C84 H84C 0.9800
C86 C87 1.494(7)
C86 C88 1.578(7)
C86 H86 1.0000
C87 H87A 0.9800
C87 H87B 0.9800
C87 H87C 0.9800
C88 H88A 0.9800
C88 H88B 0.9800
C88 H88C 0.9800

loop_
_geom_hbond_atom_site_label_D
_geom_hbond_atom_site_label_H
_geom_hbond_atom_site_label_A
_geom_hbond_distance_DH
_geom_hbond_distance_HA
_geom_hbond_distance_DA
_geom_hbond_angle_DHA
N2 H2 O8 1.08 1.68 2.759(7) 173.4
N8 H8 O2 0.90 1.89 2.767(7) 165.9
